data_7062284
loop_
_publ_author_name
'Leitner, Zden\<ek'
'C\'isa\<rov\'a, Ivana'
'\<St\<epni\<cka, Petr'

_publ_section_title
;
 Synthesis and characterisation of group 11 metal complexes with a
 guanidine-tagged triphenylphosphine and evaluation of the isolated Au(i)
 complexes in gold-mediated organic reactions
;
_journal_issue 12
_journal_name_full 'New Journal of Chemistry'
_journal_page_first 5930
_journal_page_last 5938
_journal_paper_doi 10.1039/D3NJ00451A
_journal_volume 47
_journal_year 2023
_chemical_formula_moiety 'C50 H60 Cu N6 P2, B F4, C2 H4 Cl2'
_chemical_formula_sum 'C52 H64 B Cl2 Cu F4 N6 P2'
_chemical_formula_weight 1056.28
_space_group_crystal_system monoclinic
_space_group_IT_number 5
_space_group_name_Hall 'C 2y'
_space_group_name_H-M_alt 'C 1 2 1'
_atom_sites_solution_hydrogens mixed
_atom_sites_solution_primary direct
_atom_sites_solution_secondary difmap
_audit_creation_method SHELXL-2017/1
_audit_update_record
;
2023-01-23 deposited with the CCDC.	2023-02-16 downloaded from the CCDC.
;
_cell_angle_alpha 90
_cell_angle_beta 115.248(2)
_cell_angle_gamma 90
_cell_formula_units_Z 2
_cell_length_a 11.4909(6)
_cell_length_b 20.7682(13)
_cell_length_c 12.5771(7)
_cell_measurement_reflns_used 9685
_cell_measurement_temperature 120(2)
_cell_measurement_theta_max 27.49
_cell_measurement_theta_min 2.66
_cell_volume 2714.7(3)
_computing_cell_refinement 'SAINT V8.40B (Bruker AXS LLC, 2019)'
_computing_data_collection 'Bruker Instrument Service vV6.2.16'
_computing_data_reduction 'SAINT V8.40B (Bruker AXS LLC, 2019)'
_computing_molecular_graphics 'PLATON (Spek, 2017)'
_computing_publication_material 'PLATON (Spek, 2017)'
_computing_structure_refinement 'SHELXL-2017 (Sheldrick, 2017)'
_computing_structure_solution 'SHELXT 2018 (Sheldrick, 2018)'
_diffrn_ambient_temperature 120(2)
_diffrn_measured_fraction_theta_full 0.998
_diffrn_measured_fraction_theta_max 0.998
_diffrn_measurement_device_type 'Bruker D8 VENTURE Kappa Duo'
_diffrn_measurement_method '\f and \w scans'
_diffrn_radiation_monochromator 'Quazar Mo multilayer optic'
_diffrn_radiation_source 'I\mS micro-focus sealed tube'
_diffrn_radiation_type MoK\a
_diffrn_radiation_wavelength 0.71073
_diffrn_reflns_av_R_equivalents 0.0240
_diffrn_reflns_av_unetI/netI 0.0121
_diffrn_reflns_Laue_measured_fraction_full 0.998
_diffrn_reflns_Laue_measured_fraction_max 0.998
_diffrn_reflns_limit_h_max 14
_diffrn_reflns_limit_h_min -14
_diffrn_reflns_limit_k_max 26
_diffrn_reflns_limit_k_min -26
_diffrn_reflns_limit_l_max 16
_diffrn_reflns_limit_l_min -16
_diffrn_reflns_number 62555
_diffrn_reflns_point_group_measured_fraction_full 0.998
_diffrn_reflns_point_group_measured_fraction_max 0.999
_diffrn_reflns_theta_full 25.242
_diffrn_reflns_theta_max 27.502
_diffrn_reflns_theta_min 2.191
_exptl_absorpt_coefficient_mu 0.613
_exptl_absorpt_correction_T_max 0.95
_exptl_absorpt_correction_T_min 0.87
_exptl_absorpt_correction_type multi-scan
_exptl_absorpt_process_details
;
Krause, L., Herbst-Irmer, R., Sheldrick, G. M., Stalke, D. (2015).
J. Appl. Cryst. 48, 3-10.
;
_exptl_crystal_colour colourless
_exptl_crystal_density_diffrn 1.292
_exptl_crystal_description plate
_exptl_crystal_F_000 1104
_exptl_crystal_size_max 0.39
_exptl_crystal_size_mid 0.32
_exptl_crystal_size_min 0.08
_refine_diff_density_max 0.512
_refine_diff_density_min -0.304
_refine_diff_density_rms 0.046
_refine_ls_abs_structure_details
;
 Refined as an inversion twin.
;
_refine_ls_abs_structure_Flack 0.057(13)
_refine_ls_extinction_method none
_refine_ls_goodness_of_fit_ref 1.160
_refine_ls_hydrogen_treatment constr
_refine_ls_matrix_type full
_refine_ls_number_parameters 321
_refine_ls_number_reflns 6241
_refine_ls_number_restraints 1
_refine_ls_restrained_S_all 1.160
_refine_ls_R_factor_all 0.0314
_refine_ls_R_factor_gt 0.0312
_refine_ls_shift/su_max 0.004
_refine_ls_shift/su_mean 0.000
_refine_ls_structure_factor_coef Fsqd
_refine_ls_weighting_details 'w=1/[\s^2^(Fo^2^)+(0.0219P)^2^+3.5400P] where P=(Fo^2^+2Fc^2^)/3'
_refine_ls_weighting_scheme calc
_refine_ls_wR_factor_gt 0.0794
_refine_ls_wR_factor_ref 0.0795
_reflns_Friedel_coverage 0.947
_reflns_Friedel_fraction_full 0.999
_reflns_Friedel_fraction_max 0.999
_reflns_number_gt 6219
_reflns_number_total 6241
_reflns_threshold_expression 'I > 2\s(I)'
_cod_data_source_file d3nj00451a2.cif
_cod_data_source_block zl167_sq
_cod_depositor_comments 'Adding full bibliography for 7062284--7062291.cif.'
_cod_original_sg_symbol_H-M 'C 2'
_cod_database_code 7062284
_shelx_shelxl_version_number 2017/1
_shelx_space_group_comment
;
The symmetry employed for this shelxl refinement is uniquely defined
by the following loop, which should always be used as a source of
symmetry information in preference to the above space-group names.
They are only intended as comments.
;
_shelx_estimated_absorpt_t_min 0.796
_shelx_estimated_absorpt_t_max 0.953

loop_
_space_group_symop_operation_xyz
'x, y, z'
'-x, y, -z'
'x+1/2, y+1/2, z'
'-x+1/2, y+1/2, -z'

loop_
_atom_site_label
_atom_site_type_symbol
_atom_site_fract_x
_atom_site_fract_y
_atom_site_fract_z
_atom_site_U_iso_or_equiv
_atom_site_adp_type
_atom_site_occupancy
_atom_site_site_symmetry_order
_atom_site_calc_flag
_atom_site_refinement_flags_posn
_atom_site_refinement_flags_adp
_atom_site_refinement_flags_occupancy
_atom_site_disorder_assembly
_atom_site_disorder_group
Cu1 Cu 0.500000 0.48591(2) 0.500000 0.02071(11) Uani 1 2 d S T P A .
P1 P 0.35081(8) 0.43620(4) 0.54080(7) 0.02825(18) Uani 1 1 d . . . . .
N1 N 0.5224(2) 0.54341(12) 0.6469(2) 0.0250(5) Uani 1 1 d . . . . .
N2 N 0.6696(3) 0.55193(15) 0.8476(2) 0.0387(7) Uani 1 1 d . . . . .
H2N H 0.743015 0.564048 0.902500 0.046 Uiso 1 1 d R U . . .
N3 N 0.7272(3) 0.58620(14) 0.7043(2) 0.0335(6) Uani 1 1 d . . . . .
H3N H 0.799426 0.591300 0.751548 0.040 Uiso 1 1 d R U . . .
C1 C 0.6359(3) 0.56035(15) 0.7315(3) 0.0290(6) Uani 1 1 d . . . . .
C2 C 0.4113(3) 0.54727(16) 0.6670(3) 0.0296(6) Uani 1 1 d . . . . .
C3 C 0.3126(3) 0.50159(15) 0.6152(3) 0.0310(7) Uani 1 1 d . . . . .
C4 C 0.1959(3) 0.5096(2) 0.6239(3) 0.0448(10) Uani 1 1 d . . . . .
H4 H 0.129286 0.478875 0.588329 0.054 Uiso 1 1 calc R U . . .
C5 C 0.1757(4) 0.5612(3) 0.6831(4) 0.0569(13) Uani 1 1 d . . . . .
H5 H 0.096013 0.566196 0.688046 0.068 Uiso 1 1 calc R U . . .
C6 C 0.2737(5) 0.6054(3) 0.7351(4) 0.0575(13) Uani 1 1 d . . . . .
H6 H 0.261068 0.640707 0.777056 0.069 Uiso 1 1 calc R U . . .
C7 C 0.3896(4) 0.5994(2) 0.7275(3) 0.0407(9) Uani 1 1 d . . . . .
H7 H 0.455043 0.630708 0.763320 0.049 Uiso 1 1 calc R U . . .
C8 C 0.4090(4) 0.37310(17) 0.6539(3) 0.0360(8) Uani 1 1 d . . . . .
C9 C 0.5043(4) 0.33148(19) 0.6569(3) 0.0465(10) Uani 1 1 d . . . . .
H9 H 0.538638 0.335791 0.600644 0.056 Uiso 1 1 calc R U . . .
C10 C 0.5506(5) 0.2829(2) 0.7424(4) 0.0571(12) Uani 1 1 d . . . . .
H10 H 0.615100 0.254039 0.743123 0.068 Uiso 1 1 calc R U . . .
C11 C 0.5026(5) 0.2771(2) 0.8255(4) 0.0564(12) Uani 1 1 d . . . . .
H11 H 0.533873 0.244242 0.883489 0.068 Uiso 1 1 calc R U . . .
C12 C 0.4090(4) 0.3190(2) 0.8241(3) 0.0528(11) Uani 1 1 d . . . . .
H12 H 0.376681 0.315157 0.881870 0.063 Uiso 1 1 calc R U . . .
C13 C 0.3614(4) 0.3669(2) 0.7388(3) 0.0447(10) Uani 1 1 d . . . . .
H13 H 0.296558 0.395447 0.738405 0.054 Uiso 1 1 calc R U . . .
C14 C 0.2051(5) 0.3993(3) 0.4307(5) 0.0264(15) Uani 0.507(6) 1 d G . P A 1
C15 C 0.1795(5) 0.3337(3) 0.4248(4) 0.040(2) Uani 0.507(6) 1 d G . P A 1
H15 H 0.239230 0.305281 0.480773 0.048 Uiso 0.507(6) 1 calc R U P A 1
C16 C 0.0666(6) 0.3096(2) 0.3369(5) 0.054(2) Uani 0.507(6) 1 d G . P A 1
H16 H 0.049151 0.264738 0.332799 0.064 Uiso 0.507(6) 1 calc R U P A 1
C17 C -0.0207(5) 0.3512(3) 0.2549(5) 0.053(3) Uani 0.507(6) 1 d G . P A 1
H17 H -0.097861 0.334709 0.194843 0.063 Uiso 0.507(6) 1 calc R U P A 1
C18 C 0.0049(6) 0.4168(3) 0.2609(6) 0.045(3) Uani 0.507(6) 1 d G . P A 1
H18 H -0.054795 0.445225 0.204860 0.054 Uiso 0.507(6) 1 calc R U P A 1
C19 C 0.1178(7) 0.4409(2) 0.3488(7) 0.031(2) Uani 0.507(6) 1 d G . P A 1
H19 H 0.135284 0.485769 0.352833 0.037 Uiso 0.507(6) 1 calc R U P A 1
C14A C 0.1847(5) 0.4150(3) 0.4361(5) 0.0264(15) Uani 0.493(6) 1 d G . P A 2
C15A C 0.1088(5) 0.3690(3) 0.4567(4) 0.045(2) Uani 0.493(6) 1 d G . P A 2
H15A H 0.138976 0.348246 0.530986 0.054 Uiso 0.493(6) 1 calc R U P A 2
C16A C -0.0112(5) 0.3533(3) 0.3686(5) 0.053(2) Uani 0.493(6) 1 d G . P A 2
H16A H -0.063098 0.321915 0.382663 0.064 Uiso 0.493(6) 1 calc R U P A 2
C17A C -0.0554(5) 0.3837(4) 0.2599(4) 0.046(2) Uani 0.493(6) 1 d G . P A 2
H17A H -0.137457 0.373010 0.199670 0.055 Uiso 0.493(6) 1 calc R U P A 2
C18A C 0.0204(7) 0.4297(3) 0.2393(5) 0.035(2) Uani 0.493(6) 1 d G . P A 2
H18A H -0.009742 0.450437 0.164998 0.042 Uiso 0.493(6) 1 calc R U P A 2
C19A C 0.1405(7) 0.4453(3) 0.3274(7) 0.027(2) Uani 0.493(6) 1 d G . P A 2
H19A H 0.192334 0.476770 0.313320 0.033 Uiso 0.493(6) 1 calc R U P A 2
C20 C 0.6352(3) 0.4944(2) 0.8962(3) 0.0434(9) Uani 1 1 d . . . . .
H20 H 0.541131 0.485663 0.850940 0.052 Uiso 1 1 calc R U . . .
C21 C 0.7102(4) 0.4371(2) 0.8870(4) 0.0565(11) Uani 1 1 d . . . . .
H21A H 0.693809 0.430565 0.804683 0.085 Uiso 1 1 calc R U . . .
H21B H 0.683529 0.398758 0.916261 0.085 Uiso 1 1 calc R U . . .
H21C H 0.802295 0.444698 0.934190 0.085 Uiso 1 1 calc R U . . .
C22 C 0.6633(5) 0.5095(3) 1.0240(3) 0.0659(15) Uani 1 1 d . . . . .
H22A H 0.754883 0.519417 1.068214 0.099 Uiso 1 1 calc R U . . .
H22B H 0.641053 0.472147 1.059209 0.099 Uiso 1 1 calc R U . . .
H22C H 0.611848 0.546680 1.026366 0.099 Uiso 1 1 calc R U . . .
C23 C 0.7002(3) 0.62927(16) 0.6046(3) 0.0342(7) Uani 1 1 d . . . . .
H23 H 0.632475 0.609275 0.532418 0.041 Uiso 1 1 calc R U . . .
C24 C 0.8214(4) 0.6371(2) 0.5874(4) 0.0475(10) Uani 1 1 d . . . . .
H24A H 0.889374 0.655233 0.658947 0.071 Uiso 1 1 calc R U . . .
H24B H 0.804921 0.666237 0.521203 0.071 Uiso 1 1 calc R U . . .
H24C H 0.848828 0.595084 0.571015 0.071 Uiso 1 1 calc R U . . .
C25 C 0.6501(5) 0.6934(2) 0.6274(4) 0.0548(11) Uani 1 1 d . . . . .
H25A H 0.570606 0.686111 0.636525 0.082 Uiso 1 1 calc R U . . .
H25B H 0.632698 0.722392 0.560879 0.082 Uiso 1 1 calc R U . . .
H25C H 0.714876 0.712745 0.699324 0.082 Uiso 1 1 calc R U . . .
B1 B 1.000000 0.6095(3) 1.000000 0.0476(16) Uani 1 2 d S T P . .
F1 F 1.1085(2) 0.64591(13) 1.0374(2) 0.0635(8) Uani 1 1 d . . . . .
F2 F 0.9890(3) 0.5705(2) 0.9079(4) 0.1242(19) Uani 1 1 d . . . . .

loop_
_atom_site_aniso_label
_atom_site_aniso_U_11
_atom_site_aniso_U_22
_atom_site_aniso_U_33
_atom_site_aniso_U_23
_atom_site_aniso_U_13
_atom_site_aniso_U_12
Cu1 0.0212(2) 0.0209(2) 0.0181(2) 0.000 0.00660(17) 0.000
P1 0.0253(4) 0.0328(4) 0.0200(4) 0.0044(3) 0.0033(3) -0.0047(3)
N1 0.0237(12) 0.0276(13) 0.0174(11) -0.0028(10) 0.0027(9) 0.0010(10)
N2 0.0369(16) 0.0445(18) 0.0208(13) -0.0036(12) -0.0009(12) -0.0038(13)
N3 0.0229(13) 0.0361(15) 0.0279(14) -0.0034(11) -0.0023(11) -0.0044(11)
C1 0.0293(15) 0.0270(15) 0.0241(14) -0.0032(12) 0.0051(12) 0.0025(12)
C2 0.0262(15) 0.0388(17) 0.0199(13) 0.0029(12) 0.0060(11) 0.0107(13)
C3 0.0237(14) 0.042(2) 0.0221(13) 0.0084(12) 0.0052(11) 0.0077(12)
C4 0.0253(16) 0.076(3) 0.0298(17) 0.0127(17) 0.0089(13) 0.0094(16)
C5 0.037(2) 0.102(4) 0.036(2) 0.017(2) 0.0198(17) 0.033(2)
C6 0.060(3) 0.080(3) 0.034(2) 0.006(2) 0.0221(19) 0.040(3)
C7 0.042(2) 0.049(2) 0.0267(18) -0.0025(16) 0.0104(15) 0.0197(17)
C8 0.0383(19) 0.0352(18) 0.0237(15) 0.0062(13) 0.0029(14) -0.0094(14)
C9 0.062(3) 0.036(2) 0.0310(19) 0.0076(16) 0.0102(18) 0.0022(18)
C10 0.077(3) 0.033(2) 0.043(2) 0.0103(17) 0.009(2) 0.004(2)
C11 0.062(3) 0.043(2) 0.040(2) 0.0180(18) -0.0012(19) -0.018(2)
C12 0.052(2) 0.065(3) 0.0304(18) 0.0196(18) 0.0066(17) -0.017(2)
C13 0.039(2) 0.056(2) 0.0321(19) 0.0169(17) 0.0087(16) -0.0061(18)
C14 0.021(2) 0.031(3) 0.0241(16) -0.001(2) 0.0067(16) -0.003(2)
C15 0.045(4) 0.043(4) 0.031(4) 0.001(3) 0.015(3) -0.019(4)
C16 0.060(5) 0.054(5) 0.042(4) -0.008(4) 0.018(4) -0.040(4)
C17 0.030(4) 0.082(7) 0.040(4) -0.022(5) 0.010(4) -0.025(4)
C18 0.026(4) 0.073(7) 0.028(4) -0.010(4) 0.005(4) 0.002(5)
C19 0.023(4) 0.036(4) 0.030(4) -0.003(3) 0.008(3) 0.000(3)
C14A 0.021(2) 0.031(3) 0.0241(16) -0.001(2) 0.0067(16) -0.003(2)
C15A 0.047(4) 0.049(5) 0.035(4) 0.014(3) 0.013(3) -0.015(4)
C16A 0.041(4) 0.070(6) 0.042(4) 0.006(4) 0.011(4) -0.027(4)
C17A 0.034(5) 0.069(7) 0.028(4) 0.004(4) 0.007(3) -0.017(5)
C18A 0.026(4) 0.059(5) 0.020(3) 0.000(3) 0.010(3) -0.009(4)
C19A 0.019(4) 0.042(4) 0.023(4) 0.005(3) 0.011(3) -0.008(3)
C20 0.0376(17) 0.059(3) 0.0230(14) 0.0066(17) 0.0025(12) -0.0013(18)
C21 0.052(3) 0.047(2) 0.058(3) 0.007(2) 0.012(2) -0.004(2)
C22 0.054(3) 0.109(4) 0.0252(18) 0.011(2) 0.0079(18) -0.003(3)
C23 0.0320(16) 0.0287(16) 0.0336(17) -0.0026(13) 0.0059(14) -0.0054(13)
C24 0.039(2) 0.049(3) 0.047(2) -0.0087(19) 0.0103(18) -0.0121(18)
C25 0.055(3) 0.034(2) 0.067(3) 0.0003(19) 0.018(2) 0.0015(18)
B1 0.027(3) 0.044(3) 0.047(3) 0.000 -0.009(2) 0.000
F1 0.0374(13) 0.0601(16) 0.0633(16) 0.0171(13) -0.0071(11) -0.0082(11)
F2 0.063(2) 0.128(3) 0.117(3) -0.073(3) -0.024(2) 0.038(2)

loop_
_atom_type_symbol
_atom_type_description
_atom_type_scat_dispersion_real
_atom_type_scat_dispersion_imag
_atom_type_scat_source
C C 0.0033 0.0016 'International Tables Vol C Tables 4.2.6.8 and 6.1.1.4'
H H 0.0000 0.0000 'International Tables Vol C Tables 4.2.6.8 and 6.1.1.4'
B B 0.0013 0.0007 'International Tables Vol C Tables 4.2.6.8 and 6.1.1.4'
Cl Cl 0.1484 0.1585 'International Tables Vol C Tables 4.2.6.8 and 6.1.1.4'
Cu Cu 0.3201 1.2651 'International Tables Vol C Tables 4.2.6.8 and 6.1.1.4'
F F 0.0171 0.0103 'International Tables Vol C Tables 4.2.6.8 and 6.1.1.4'
N N 0.0061 0.0033 'International Tables Vol C Tables 4.2.6.8 and 6.1.1.4'
P P 0.1023 0.0942 'International Tables Vol C Tables 4.2.6.8 and 6.1.1.4'

loop_
_geom_angle_atom_site_label_1
_geom_angle_atom_site_label_2
_geom_angle_atom_site_label_3
_geom_angle
_geom_angle_site_symmetry_1
_geom_angle_site_symmetry_3
_geom_angle_publ_flag
N1 Cu1 N1 111.49(14) 2_656 . ?
N1 Cu1 P1 129.68(7) 2_656 . ?
N1 Cu1 P1 83.13(8) . . ?
N1 Cu1 P1 83.13(8) 2_656 2_656 ?
N1 Cu1 P1 129.68(7) . 2_656 ?
P1 Cu1 P1 125.12(5) . 2_656 ?
C3 P1 C14 111.2(2) . . ?
C3 P1 C8 102.94(16) . . ?
C14 P1 C8 101.6(2) . . ?
C3 P1 C14A 98.2(3) . . ?
C8 P1 C14A 107.8(2) . . ?
C3 P1 Cu1 98.70(11) . . ?
C14 P1 Cu1 124.3(2) . . ?
C8 P1 Cu1 116.39(12) . . ?
C14A P1 Cu1 127.19(19) . . ?
C1 N1 C2 119.8(3) . . ?
C1 N1 Cu1 123.9(2) . . ?
C2 N1 Cu1 113.98(19) . . ?
C1 N2 C20 123.4(3) . . ?
C1 N2 H2N 123.6 . . ?
C20 N2 H2N 104.3 . . ?
C1 N3 C23 124.0(3) . . ?
C1 N3 H3N 122.7 . . ?
C23 N3 H3N 109.4 . . ?
N1 C1 N3 120.4(3) . . ?
N1 C1 N2 124.1(3) . . ?
N3 C1 N2 115.5(3) . . ?
N1 C2 C7 121.7(3) . . ?
N1 C2 C3 119.6(3) . . ?
C7 C2 C3 118.4(3) . . ?
C4 C3 C2 119.5(3) . . ?
C4 C3 P1 125.6(3) . . ?
C2 C3 P1 114.8(2) . . ?
C5 C4 C3 121.5(4) . . ?
C5 C4 H4 119.3 . . ?
C3 C4 H4 119.3 . . ?
C4 C5 C6 118.7(4) . . ?
C4 C5 H5 120.6 . . ?
C6 C5 H5 120.6 . . ?
C7 C6 C5 121.5(4) . . ?
C7 C6 H6 119.3 . . ?
C5 C6 H6 119.3 . . ?
C6 C7 C2 120.4(4) . . ?
C6 C7 H7 119.8 . . ?
C2 C7 H7 119.8 . . ?
C9 C8 C13 119.0(3) . . ?
C9 C8 P1 119.3(3) . . ?
C13 C8 P1 121.7(3) . . ?
C8 C9 C10 120.5(4) . . ?
C8 C9 H9 119.7 . . ?
C10 C9 H9 119.7 . . ?
C11 C10 C9 120.0(5) . . ?
C11 C10 H10 120.0 . . ?
C9 C10 H10 120.0 . . ?
C12 C11 C10 119.8(4) . . ?
C12 C11 H11 120.1 . . ?
C10 C11 H11 120.1 . . ?
C11 C12 C13 120.6(4) . . ?
C11 C12 H12 119.7 . . ?
C13 C12 H12 119.7 . . ?
C12 C13 C8 120.0(4) . . ?
C12 C13 H13 120.0 . . ?
C8 C13 H13 120.0 . . ?
C15 C14 C19 120.0 . . ?
C15 C14 P1 123.8(4) . . ?
C19 C14 P1 116.1(4) . . ?
C16 C15 C14 120.0 . . ?
C16 C15 H15 120.0 . . ?
C14 C15 H15 120.0 . . ?
C17 C16 C15 120.0 . . ?
C17 C16 H16 120.0 . . ?
C15 C16 H16 120.0 . . ?
C16 C17 C18 120.0 . . ?
C16 C17 H17 120.0 . . ?
C18 C17 H17 120.0 . . ?
C17 C18 C19 120.0 . . ?
C17 C18 H18 120.0 . . ?
C19 C18 H18 120.0 . . ?
C18 C19 C14 120.0 . . ?
C18 C19 H19 120.0 . . ?
C14 C19 H19 120.0 . . ?
C15A C14A C19A 120.0 . . ?
C15A C14A P1 124.7(4) . . ?
C19A C14A P1 115.1(4) . . ?
C16A C15A C14A 120.0 . . ?
C16A C15A H15A 120.0 . . ?
C14A C15A H15A 120.0 . . ?
C17A C16A C15A 120.0 . . ?
C17A C16A H16A 120.0 . . ?
C15A C16A H16A 120.0 . . ?
C18A C17A C16A 120.0 . . ?
C18A C17A H17A 120.0 . . ?
C16A C17A H17A 120.0 . . ?
C17A C18A C19A 120.0 . . ?
C17A C18A H18A 120.0 . . ?
C19A C18A H18A 120.0 . . ?
C18A C19A C14A 120.0 . . ?
C18A C19A H19A 120.0 . . ?
C14A C19A H19A 120.0 . . ?
N2 C20 C21 110.2(3) . . ?
N2 C20 C22 107.2(4) . . ?
C21 C20 C22 111.8(4) . . ?
N2 C20 H20 109.2 . . ?
C21 C20 H20 109.2 . . ?
C22 C20 H20 109.2 . . ?
C20 C21 H21A 109.5 . . ?
C20 C21 H21B 109.5 . . ?
H21A C21 H21B 109.5 . . ?
C20 C21 H21C 109.5 . . ?
H21A C21 H21C 109.5 . . ?
H21B C21 H21C 109.5 . . ?
C20 C22 H22A 109.5 . . ?
C20 C22 H22B 109.5 . . ?
H22A C22 H22B 109.5 . . ?
C20 C22 H22C 109.5 . . ?
H22A C22 H22C 109.5 . . ?
H22B C22 H22C 109.5 . . ?
N3 C23 C24 108.5(3) . . ?
N3 C23 C25 109.4(3) . . ?
C24 C23 C25 112.2(3) . . ?
N3 C23 H23 108.9 . . ?
C24 C23 H23 108.9 . . ?
C25 C23 H23 108.9 . . ?
C23 C24 H24A 109.5 . . ?
C23 C24 H24B 109.5 . . ?
H24A C24 H24B 109.5 . . ?
C23 C24 H24C 109.5 . . ?
H24A C24 H24C 109.5 . . ?
H24B C24 H24C 109.5 . . ?
C23 C25 H25A 109.5 . . ?
C23 C25 H25B 109.5 . . ?
H25A C25 H25B 109.5 . . ?
C23 C25 H25C 109.5 . . ?
H25A C25 H25C 109.5 . . ?
H25B C25 H25C 109.5 . . ?
F1 B1 F1 112.4(5) 2_757 . ?
F1 B1 F2 111.1(3) 2_757 2_757 ?
F1 B1 F2 107.16(17) . 2_757 ?
F1 B1 F2 107.16(17) 2_757 . ?
F1 B1 F2 111.1(3) . . ?
F2 B1 F2 107.8(6) 2_757 . ?

loop_
_geom_bond_atom_site_label_1
_geom_bond_atom_site_label_2
_geom_bond_distance
_geom_bond_site_symmetry_2
_geom_bond_publ_flag
Cu1 N1 2.121(3) 2_656 ?
Cu1 N1 2.121(3) . ?
Cu1 P1 2.2401(8) . ?
Cu1 P1 2.2402(8) 2_656 ?
P1 C3 1.807(3) . ?
P1 C14 1.824(4) . ?
P1 C8 1.837(3) . ?
P1 C14A 1.852(5) . ?
N1 C1 1.332(4) . ?
N1 C2 1.405(4) . ?
N2 C1 1.353(4) . ?
N2 C20 1.471(5) . ?
N2 H2N 0.8687 . ?
N3 C1 1.346(4) . ?
N3 C23 1.461(4) . ?
N3 H3N 0.7953 . ?
C2 C7 1.405(5) . ?
C2 C3 1.408(5) . ?
C3 C4 1.401(5) . ?
C4 C5 1.379(7) . ?
C4 H4 0.9500 . ?
C5 C6 1.382(8) . ?
C5 H5 0.9500 . ?
C6 C7 1.381(6) . ?
C6 H6 0.9500 . ?
C7 H7 0.9500 . ?
C8 C9 1.383(6) . ?
C8 C13 1.399(6) . ?
C9 C10 1.404(5) . ?
C9 H9 0.9500 . ?
C10 C11 1.380(7) . ?
C10 H10 0.9500 . ?
C11 C12 1.377(7) . ?
C11 H11 0.9500 . ?
C12 C13 1.393(5) . ?
C12 H12 0.9500 . ?
C13 H13 0.9500 . ?
C14 C15 1.3900 . ?
C14 C19 1.3900 . ?
C15 C16 1.3900 . ?
C15 H15 0.9500 . ?
C16 C17 1.3900 . ?
C16 H16 0.9500 . ?
C17 C18 1.3900 . ?
C17 H17 0.9500 . ?
C18 C19 1.3900 . ?
C18 H18 0.9500 . ?
C19 H19 0.9500 . ?
C14A C15A 1.3900 . ?
C14A C19A 1.3900 . ?
C15A C16A 1.3900 . ?
C15A H15A 0.9500 . ?
C16A C17A 1.3900 . ?
C16A H16A 0.9500 . ?
C17A C18A 1.3900 . ?
C17A H17A 0.9500 . ?
C18A C19A 1.3900 . ?
C18A H18A 0.9500 . ?
C19A H19A 0.9500 . ?
C20 C21 1.503(7) . ?
C20 C22 1.530(5) . ?
C20 H20 1.0000 . ?
C21 H21A 0.9800 . ?
C21 H21B 0.9800 . ?
C21 H21C 0.9800 . ?
C22 H22A 0.9800 . ?
C22 H22B 0.9800 . ?
C22 H22C 0.9800 . ?
C23 C24 1.507(6) . ?
C23 C25 1.524(5) . ?
C23 H23 1.0000 . ?
C24 H24A 0.9800 . ?
C24 H24B 0.9800 . ?
C24 H24C 0.9800 . ?
C25 H25A 0.9800 . ?
C25 H25B 0.9800 . ?
C25 H25C 0.9800 . ?
B1 F1 1.359(4) 2_757 ?
B1 F1 1.359(4) . ?
B1 F2 1.374(5) 2_757 ?
B1 F2 1.374(5) . ?
